data_7052278
loop_
_publ_author_name
'Arduini, Arturo'
'Massera, Chiara'
'Pochini, Andrea'
'Secchi, Andrea'
'Ugozzoli, Franco'

_publ_section_title
;
 Organic guests inclusion by tungsten-calix[4]arene hosts
;
_journal_issue 6
_journal_name_full 'New Journal of Chemistry'
_journal_page_first 952
_journal_paper_doi 10.1039/b603006h
_journal_volume 30
_journal_year 2006
_chemical_formula_sum 'C32 H30 O8 W'
_chemical_formula_weight 726.41
_chemical_name_systematic
;
?
;
_space_group_IT_number 14
_symmetry_cell_setting monoclinic
_symmetry_space_group_name_Hall '-P 2yn'
_symmetry_space_group_name_H-M 'P 1 21/n 1'
_atom_sites_solution_hydrogens geom
_atom_sites_solution_primary direct
_atom_sites_solution_secondary difmap
_audit_creation_method SHELXL-97
_cell_angle_alpha 90.00
_cell_angle_beta 91.050(5)
_cell_angle_gamma 90.00
_cell_formula_units_Z 4
_cell_length_a 11.302(5)
_cell_length_b 14.802(5)
_cell_length_c 17.226(5)
_cell_measurement_reflns_used 34
_cell_measurement_temperature 295(2)
_cell_measurement_theta_max 18
_cell_measurement_theta_min 14
_cell_volume 2881.3(18)
_computing_cell_refinement 'DIPCHIGE software package, 2004'
_computing_data_collection 'DIPCHIGE software package, 2004'
_computing_data_reduction 'DIFAU92, 1992'
_computing_molecular_graphics 'Accelrys DS-ViewerPro, 2005'
_computing_structure_refinement 'SHELXL-97 (Sheldrick, 1997)'
_computing_structure_solution 'SHELXS-97 (Sheldrick, 1990)'
_diffrn_ambient_temperature 293(2)
_diffrn_detector_area_resol_mean 1K
_diffrn_measured_fraction_theta_full 0.994
_diffrn_measured_fraction_theta_max 0.994
_diffrn_measurement_device_type 'Siemens AED'
_diffrn_measurement_method 'scintil counter'
_diffrn_radiation_monochromator graphite
_diffrn_radiation_source 'fine-focus sealed tube'
_diffrn_radiation_type MoK\a
_diffrn_radiation_wavelength 0.71069
_diffrn_reflns_av_R_equivalents 0.0302
_diffrn_reflns_av_sigmaI/netI 0.0641
_diffrn_reflns_limit_h_max 10
_diffrn_reflns_limit_h_min -12
_diffrn_reflns_limit_k_max 16
_diffrn_reflns_limit_k_min -15
_diffrn_reflns_limit_l_max 13
_diffrn_reflns_limit_l_min -19
_diffrn_reflns_number 4670
_diffrn_reflns_theta_full 24.04
_diffrn_reflns_theta_max 24.04
_diffrn_reflns_theta_min 3.25
_exptl_absorpt_coefficient_mu 4.060
_exptl_absorpt_correction_T_max 1.12
_exptl_absorpt_correction_T_min 0.82
_exptl_absorpt_correction_type empirical
_exptl_crystal_colour orange
_exptl_crystal_density_diffrn 1.675
_exptl_crystal_density_method 'not measured'
_exptl_crystal_description 'thin plate'
_exptl_crystal_F_000 1440
_exptl_crystal_size_max 0.7
_exptl_crystal_size_mid 0.45
_exptl_crystal_size_min 0.2
_refine_diff_density_max 1.000
_refine_diff_density_min -1.210
_refine_diff_density_rms 0.093
_refine_ls_extinction_method none
_refine_ls_goodness_of_fit_ref 0.843
_refine_ls_hydrogen_treatment constr
_refine_ls_matrix_type full
_refine_ls_number_parameters 382
_refine_ls_number_reflns 4510
_refine_ls_number_restraints 3
_refine_ls_restrained_S_all 0.842
_refine_ls_R_factor_all 0.0664
_refine_ls_R_factor_gt 0.0303
_refine_ls_shift/su_max 0.003
_refine_ls_shift/su_mean 0.000
_refine_ls_structure_factor_coef Fsqd
_refine_ls_weighting_details 'calc w=1/[\s^2^(Fo^2^)+(0.0356P)^2^+0.0000P] where P=(Fo^2^+2Fc^2^)/3'
_refine_ls_weighting_scheme calc
_refine_ls_wR_factor_gt 0.0643
_refine_ls_wR_factor_ref 0.0689
_reflns_number_gt 2845
_reflns_number_total 4510
_reflns_threshold_expression >2sigma(I)
_cod_data_source_file b603006h.txt
_cod_data_source_block calixw7
_cod_depositor_comments
;
The following automatic conversions were performed:
'_symmetry_cell_setting' value 'Monoclinic' changed to 'monoclinic'
according to '/home/saulius/struct/CIF-dictionaries/cif_core.dic'
dictionary named 'cif_core.dic' version 2.4.1 from
2010-06-29.

'_exptl_absorpt_correction_type' value 'Empirical' changed to
'empirical' according to
'/home/saulius/struct/CIF-dictionaries/cif_core.dic' dictionary named
'cif_core.dic' version 2.4.1 from 2010-06-29.

Automatic conversion script
Id: cif_fix_enum 1527 2010-12-29 10:47:43Z saulius 
;
_cod_original_sg_symbol_H-M P21/n
_cod_database_code 7052278

loop_
_symmetry_equiv_pos_as_xyz
'x, y, z'
'-x+1/2, y+1/2, -z+1/2'
'-x, -y, -z'
'x-1/2, -y-1/2, z-1/2'

loop_
_atom_site_label
_atom_site_type_symbol
_atom_site_fract_x
_atom_site_fract_y
_atom_site_fract_z
_atom_site_U_iso_or_equiv
_atom_site_adp_type
_atom_site_occupancy
_atom_site_symmetry_multiplicity
_atom_site_calc_flag
_atom_site_refinement_flags
_atom_site_disorder_assembly
_atom_site_disorder_group
W1 W 0.47141(2) 0.155242(16) 0.197660(16) 0.04648(10) Uani 1 1 d . . .
O1A O 0.5570(4) 0.0948(3) 0.2784(2) 0.0564(11) Uani 1 1 d . . .
C1A C 0.6182(7) 0.1238(4) 0.3429(4) 0.0593(18) Uani 1 1 d . . .
C2A C 0.5623(7) 0.1353(4) 0.4114(4) 0.065(2) Uani 1 1 d . . .
C3A C 0.6234(10) 0.1613(6) 0.4769(4) 0.098(3) Uani 1 1 d . . .
H3A H 0.5843 0.1637 0.5259 0.099(8) Uiso 1 1 calc R . .
C4A C 0.7387(10) 0.1836(7) 0.4724(6) 0.110(4) Uani 1 1 d . . .
H4A H 0.7806 0.2046 0.5179 0.099(8) Uiso 1 1 calc R . .
C5A C 0.7976(8) 0.1766(5) 0.4025(5) 0.086(3) Uani 1 1 d . . .
H5A H 0.8799 0.1924 0.4007 0.099(8) Uiso 1 1 calc R . .
C6A C 0.7396(6) 0.1469(4) 0.3351(4) 0.067(2) Uani 1 1 d . . .
C20A C 0.4270(8) 0.1143(5) 0.4151(4) 0.084(2) Uani 1 1 d . . .
H20A H 0.4072 0.0688 0.3773 0.054(6) Uiso 1 1 calc R . .
H20B H 0.4094 0.0906 0.4654 0.054(6) Uiso 1 1 calc R . .
O1B O 0.3399(3) 0.1630(3) 0.2645(2) 0.0574(11) Uani 1 1 d . . .
C1B C 0.3128(6) 0.2200(5) 0.3254(4) 0.0622(19) Uani 1 1 d . . .
C2B C 0.2480(6) 0.2977(5) 0.3084(5) 0.070(2) Uani 1 1 d . . .
C3B C 0.2196(7) 0.3531(6) 0.3717(6) 0.092(3) Uani 1 1 d . . .
H3B H 0.1742 0.4071 0.3629 0.099(8) Uiso 1 1 calc R . .
C4B C 0.2553(9) 0.3316(7) 0.4451(6) 0.109(3) Uani 1 1 d . . .
H4B H 0.2344 0.3707 0.4871 0.099(8) Uiso 1 1 calc R . .
C5B C 0.3206(8) 0.2553(6) 0.4609(5) 0.093(3) Uani 1 1 d . . .
H5B H 0.3449 0.2415 0.5132 0.099(8) Uiso 1 1 calc R . .
C6B C 0.3513(7) 0.1979(5) 0.3996(5) 0.070(2) Uani 1 1 d . . .
C20B C 0.2157(5) 0.3243(5) 0.2256(5) 0.076(2) Uani 1 1 d . . .
H20C H 0.2020 0.2704 0.1958 0.054(6) Uiso 1 1 calc R . .
H20D H 0.1430 0.3578 0.2259 0.054(6) Uiso 1 1 calc R . .
O1C O 0.4017(3) 0.2498(3) 0.1364(2) 0.0520(11) Uani 1 1 d . . .
C1C C 0.3985(5) 0.3414(4) 0.1443(3) 0.0468(14) Uani 1 1 d . . .
C2C C 0.4878(6) 0.3918(4) 0.1095(3) 0.0529(16) Uani 1 1 d . . .
C3C C 0.4794(6) 0.4862(4) 0.1156(4) 0.0604(18) Uani 1 1 d . . .
H3C H 0.5381 0.5231 0.0914 0.099(8) Uiso 1 1 calc R . .
C4C C 0.3897(6) 0.5271(5) 0.1552(4) 0.072(2) Uani 1 1 d . . .
H4C H 0.3847 0.5917 0.1575 0.099(8) Uiso 1 1 calc R . .
C5C C 0.3071(6) 0.4746(5) 0.1914(4) 0.070(2) Uani 1 1 d . . .
H5C H 0.2470 0.5034 0.2213 0.099(8) Uiso 1 1 calc R . .
C6C C 0.3084(5) 0.3803(4) 0.1857(4) 0.0552(17) Uani 1 1 d . . .
C20C C 0.5879(6) 0.3479(5) 0.0685(3) 0.0597(17) Uani 1 1 d . . .
H20E H 0.5606 0.2925 0.0453 0.054(6) Uiso 1 1 calc R . .
H20F H 0.6136 0.3869 0.0276 0.054(6) Uiso 1 1 calc R . .
O1D O 0.6176(3) 0.1800(2) 0.1491(2) 0.0484(10) Uani 1 1 d . . .
C1D C 0.7032(5) 0.2457(4) 0.1610(4) 0.0490(16) Uani 1 1 d . . .
C2D C 0.7961(5) 0.2277(4) 0.2139(4) 0.0547(17) Uani 1 1 d . . .
C3D C 0.8821(5) 0.2939(5) 0.2234(5) 0.074(2) Uani 1 1 d . . .
H3D H 0.9498 0.2821 0.2563 0.099(8) Uiso 1 1 calc R . .
C4D C 0.8723(6) 0.3760(5) 0.1867(5) 0.077(2) Uani 1 1 d . . .
H4D H 0.9302 0.4223 0.1968 0.099(8) Uiso 1 1 calc R . .
C5D C 0.7801(6) 0.3922(4) 0.1355(4) 0.0600(18) Uani 1 1 d . . .
H5D H 0.7765 0.4488 0.1083 0.099(8) Uiso 1 1 calc R . .
C6D C 0.6913(5) 0.3279(4) 0.1222(3) 0.0510(16) Uani 1 1 d . . .
C20D C 0.8013(5) 0.1400(4) 0.2590(4) 0.070(2) Uani 1 1 d . . .
H20G H 0.7651 0.0929 0.2284 0.054(6) Uiso 1 1 calc R . .
H20H H 0.8825 0.1237 0.2684 0.054(6) Uiso 1 1 calc R . .
O1E O 0.4286(4) 0.0640(3) 0.1451(3) 0.0704(13) Uani 1 1 d . . .
O1W O 0.5302(3) 0.2801(3) 0.2713(2) 0.0413(9) Uani 1 1 d D . .
O1G O 0.6627(14) 0.3822(10) 0.3599(9) 0.322(8) Uani 1 1 d . . .
O2G O 0.6304(8) 0.5059(5) 0.4109(4) 0.125(2) Uani 1 1 d . . .
C1G C 0.7112(14) 0.4355(9) 0.3978(7) 0.134(4) Uani 1 1 d . . .
C2G C 0.8249(11) 0.4447(7) 0.4339(7) 0.157(5) Uani 1 1 d . . .
H2G1 H 0.8166 0.4696 0.4850 0.22(2) Uiso 1 1 calc R . .
H2G2 H 0.8729 0.4841 0.4034 0.22(2) Uiso 1 1 calc R . .
H2G3 H 0.8620 0.3864 0.4376 0.22(2) Uiso 1 1 calc R . .
C3G C 0.5169(11) 0.4872(12) 0.3673(10) 0.218(9) Uani 1 1 d . . .
H3G1 H 0.4756 0.4354 0.3865 0.22(2) Uiso 1 1 calc R . .
H3G2 H 0.5269 0.4825 0.3123 0.22(2) Uiso 1 1 calc R . .
C4G C 0.4575(11) 0.5826(10) 0.3934(7) 0.170(6) Uani 1 1 d . . .
H4G1 H 0.5097 0.6315 0.3811 0.22(2) Uiso 1 1 calc R . .
H4G2 H 0.4443 0.5819 0.4483 0.22(2) Uiso 1 1 calc R . .
H4G3 H 0.3834 0.5907 0.3661 0.22(2) Uiso 1 1 calc R . .
H1W H 0.470(6) 0.310(5) 0.300(5) 0.20(4) Uiso 1 1 d D . .
H2W H 0.592(6) 0.322(4) 0.261(6) 0.20(4) Uiso 1 1 d D . .

loop_
_atom_site_aniso_label
_atom_site_aniso_U_11
_atom_site_aniso_U_22
_atom_site_aniso_U_33
_atom_site_aniso_U_23
_atom_site_aniso_U_13
_atom_site_aniso_U_12
W1 0.04901(15) 0.03597(13) 0.05407(16) -0.00727(16) -0.00975(10) -0.00625(15)
O1A 0.070(3) 0.038(2) 0.061(3) 0.009(2) -0.010(2) 0.003(2)
C1A 0.090(6) 0.040(4) 0.048(4) 0.005(3) -0.019(4) 0.004(3)
C2A 0.083(5) 0.060(5) 0.052(4) 0.018(4) -0.008(4) 0.033(4)
C3A 0.146(9) 0.114(7) 0.034(4) 0.017(5) -0.032(5) -0.001(7)
C4A 0.128(9) 0.113(8) 0.085(7) 0.010(6) -0.067(7) 0.011(7)
C5A 0.085(6) 0.088(6) 0.084(6) 0.007(5) -0.046(5) 0.012(5)
C6A 0.067(4) 0.043(4) 0.089(5) 0.010(4) -0.034(4) 0.017(4)
C20A 0.141(8) 0.066(5) 0.046(5) 0.015(4) 0.015(5) -0.003(5)
O1B 0.049(2) 0.052(3) 0.072(3) -0.001(3) 0.001(2) -0.007(2)
C1B 0.062(4) 0.053(4) 0.073(5) -0.010(4) 0.021(4) -0.016(4)
C2B 0.041(4) 0.055(4) 0.113(7) -0.002(5) 0.016(4) -0.005(3)
C3B 0.082(6) 0.068(6) 0.127(8) -0.004(6) 0.052(6) 0.012(5)
C4B 0.137(9) 0.085(7) 0.106(8) -0.017(6) 0.071(7) -0.005(6)
C5B 0.129(8) 0.076(6) 0.075(6) 0.003(5) 0.041(5) -0.014(6)
C6B 0.081(5) 0.062(5) 0.068(5) 0.006(4) 0.029(4) -0.019(4)
C20B 0.036(4) 0.066(5) 0.127(7) -0.006(5) -0.014(4) 0.008(3)
O1C 0.056(3) 0.046(2) 0.054(3) -0.005(2) -0.022(2) -0.007(2)
C1C 0.046(3) 0.049(3) 0.044(3) 0.000(3) -0.022(3) 0.001(3)
C2C 0.061(4) 0.054(4) 0.043(4) 0.005(3) -0.019(3) 0.005(3)
C3C 0.060(4) 0.051(4) 0.069(5) 0.012(4) -0.016(4) -0.008(3)
C4C 0.055(5) 0.059(5) 0.101(6) 0.007(4) -0.019(4) 0.013(4)
C5C 0.050(4) 0.071(5) 0.090(6) 0.005(4) -0.022(4) 0.020(4)
C6C 0.034(3) 0.054(4) 0.077(5) 0.006(4) -0.016(3) 0.001(3)
C20C 0.076(4) 0.061(4) 0.042(4) 0.007(4) -0.002(3) -0.014(4)
O1D 0.051(2) 0.045(2) 0.049(2) -0.0129(19) 0.0004(19) -0.0074(19)
C1D 0.042(4) 0.044(4) 0.062(4) -0.014(3) 0.009(3) 0.000(3)
C2D 0.038(3) 0.048(4) 0.078(5) -0.003(3) 0.003(3) 0.009(3)
C3D 0.033(4) 0.070(5) 0.118(7) -0.007(5) -0.009(4) -0.002(4)
C4D 0.046(4) 0.059(5) 0.126(7) -0.006(5) 0.004(5) -0.006(3)
C5D 0.051(4) 0.052(4) 0.078(5) -0.001(4) 0.023(4) 0.001(3)
C6D 0.053(4) 0.051(4) 0.049(4) -0.004(3) 0.012(3) 0.002(3)
C20D 0.042(4) 0.056(5) 0.111(6) -0.004(4) -0.012(4) 0.011(3)
O1E 0.085(3) 0.040(3) 0.086(3) -0.027(2) -0.007(3) -0.014(2)
O1W 0.038(2) 0.040(2) 0.046(2) -0.0051(18) 0.000(2) -0.0043(18)
O1G 0.347(18) 0.271(15) 0.344(18) -0.154(13) -0.115(14) -0.044(13)
O2G 0.158(7) 0.096(5) 0.121(5) -0.007(4) 0.019(5) -0.016(5)
C1G 0.176(13) 0.106(9) 0.117(9) -0.033(7) -0.028(9) -0.035(9)
C2G 0.139(10) 0.136(10) 0.196(12) -0.058(9) -0.017(9) -0.022(8)
C3G 0.081(8) 0.30(2) 0.275(19) 0.190(18) -0.032(10) 0.004(11)
C4G 0.123(10) 0.250(18) 0.138(10) 0.045(11) -0.017(8) -0.030(11)

loop_
_atom_type_symbol
_atom_type_description
_atom_type_scat_dispersion_real
_atom_type_scat_dispersion_imag
_atom_type_scat_source
C C 0.0033 0.0016 'International Tables Vol C Tables 4.2.6.8 and 6.1.1.4'
H H 0.0000 0.0000 'International Tables Vol C Tables 4.2.6.8 and 6.1.1.4'
O O 0.0106 0.0060 'International Tables Vol C Tables 4.2.6.8 and 6.1.1.4'
W W -0.8490 6.8722 'International Tables Vol C Tables 4.2.6.8 and 6.1.1.4'

loop_
_geom_angle_atom_site_label_1
_geom_angle_atom_site_label_2
_geom_angle_atom_site_label_3
_geom_angle
_geom_angle_site_symmetry_1
_geom_angle_site_symmetry_3
_geom_angle_publ_flag
O1E W1 O1A 98.8(2) . . ?
O1E W1 O1D 99.27(19) . . ?
O1A W1 O1D 88.73(17) . . ?
O1E W1 O1B 98.8(2) . . ?
O1A W1 O1B 88.77(18) . . ?
O1D W1 O1B 161.90(16) . . ?
O1E W1 O1C 100.22(19) . . ?
O1A W1 O1C 160.99(16) . . ?
O1D W1 O1C 88.21(17) . . ?
O1B W1 O1C 88.34(18) . . ?
O1E W1 O1W 179.40(18) . . ?
O1A W1 O1W 80.73(15) . . ?
O1D W1 O1W 81.09(14) . . ?
O1B W1 O1W 80.82(15) . . ?
O1C W1 O1W 80.26(14) . . ?
C1A O1A W1 133.6(4) . . ?
C2A C1A O1A 120.6(7) . . ?
C2A C1A C6A 121.1(7) . . ?
O1A C1A C6A 118.2(6) . . ?
C3A C2A C1A 121.0(8) . . ?
C3A C2A C20A 120.2(8) . . ?
C1A C2A C20A 118.7(7) . . ?
C2A C3A C4A 119.7(9) . . ?
C2A C3A H3A 120.2 . . ?
C4A C3A H3A 120.2 . . ?
C3A C4A C5A 120.7(8) . . ?
C3A C4A H4A 119.6 . . ?
C5A C4A H4A 119.6 . . ?
C6A C5A C4A 121.3(8) . . ?
C6A C5A H5A 119.4 . . ?
C4A C5A H5A 119.4 . . ?
C5A C6A C1A 115.8(8) . . ?
C5A C6A C20D 122.1(7) . . ?
C1A C6A C20D 122.1(6) . . ?
C6B C20A C2A 112.2(6) . . ?
C6B C20A H20A 109.2 . . ?
C2A C20A H20A 109.2 . . ?
C6B C20A H20B 109.2 . . ?
C2A C20A H20B 109.2 . . ?
H20A C20A H20B 107.9 . . ?
C1B O1B W1 133.0(4) . . ?
C2B C1B C6B 123.1(7) . . ?
C2B C1B O1B 117.8(7) . . ?
C6B C1B O1B 119.1(7) . . ?
C1B C2B C3B 116.5(8) . . ?
C1B C2B C20B 121.9(7) . . ?
C3B C2B C20B 121.5(7) . . ?
C4B C3B C2B 121.1(8) . . ?
C4B C3B H3B 119.5 . . ?
C2B C3B H3B 119.5 . . ?
C3B C4B C5B 121.9(9) . . ?
C3B C4B H4B 119.1 . . ?
C5B C4B H4B 119.1 . . ?
C4B C5B C6B 119.2(9) . . ?
C4B C5B H5B 120.4 . . ?
C6B C5B H5B 120.4 . . ?
C1B C6B C5B 118.3(8) . . ?
C1B C6B C20A 121.3(7) . . ?
C5B C6B C20A 120.4(8) . . ?
C6C C20B C2B 114.4(5) . . ?
C6C C20B H20C 108.7 . . ?
C2B C20B H20C 108.7 . . ?
C6C C20B H20D 108.7 . . ?
C2B C20B H20D 108.7 . . ?
H20C C20B H20D 107.6 . . ?
C1C O1C W1 133.1(3) . . ?
O1C C1C C6C 119.1(6) . . ?
O1C C1C C2C 117.8(6) . . ?
C6C C1C C2C 123.0(6) . . ?
C1C C2C C3C 116.6(6) . . ?
C1C C2C C20C 122.0(6) . . ?
C3C C2C C20C 121.4(6) . . ?
C4C C3C C2C 121.8(7) . . ?
C4C C3C H3C 119.1 . . ?
C2C C3C H3C 119.1 . . ?
C5C C4C C3C 119.4(7) . . ?
C5C C4C H4C 120.3 . . ?
C3C C4C H4C 120.3 . . ?
C4C C5C C6C 121.6(7) . . ?
C4C C5C H5C 119.2 . . ?
C6C C5C H5C 119.2 . . ?
C1C C6C C5C 117.4(6) . . ?
C1C C6C C20B 122.1(6) . . ?
C5C C6C C20B 120.5(7) . . ?
C6D C20C C2C 112.5(5) . . ?
C6D C20C H20E 109.1 . . ?
C2C C20C H20E 109.1 . . ?
C6D C20C H20F 109.1 . . ?
C2C C20C H20F 109.1 . . ?
H20E C20C H20F 107.8 . . ?
C1D O1D W1 133.0(3) . . ?
O1D C1D C6D 118.8(5) . . ?
O1D C1D C2D 118.4(6) . . ?
C6D C1D C2D 122.7(6) . . ?
C3D C2D C1D 117.2(6) . . ?
C3D C2D C20D 121.7(6) . . ?
C1D C2D C20D 121.1(6) . . ?
C4D C3D C2D 121.4(7) . . ?
C4D C3D H3D 119.3 . . ?
C2D C3D H3D 119.3 . . ?
C3D C4D C5D 120.2(7) . . ?
C3D C4D H4D 119.9 . . ?
C5D C4D H4D 119.9 . . ?
C6D C5D C4D 121.3(7) . . ?
C6D C5D H5D 119.3 . . ?
C4D C5D H5D 119.3 . . ?
C1D C6D C5D 117.0(6) . . ?
C1D C6D C20C 122.2(6) . . ?
C5D C6D C20C 120.9(6) . . ?
C6A C20D C2D 112.0(5) . . ?
C6A C20D H20G 109.2 . . ?
C2D C20D H20G 109.2 . . ?
C6A C20D H20H 109.2 . . ?
C2D C20D H20H 109.2 . . ?
H20G C20D H20H 107.9 . . ?
W1 O1W H1W 117(5) . . ?
W1 O1W H2W 128(5) . . ?
H1W O1W H2W 109.5(16) . . ?
C1G O2G C3G 109.6(10) . . ?
O1G C1G C2G 136.6(16) . . ?
O1G C1G O2G 107.0(14) . . ?
C2G C1G O2G 116.3(10) . . ?
C1G C2G H2G1 109.5 . . ?
C1G C2G H2G2 109.5 . . ?
H2G1 C2G H2G2 109.5 . . ?
C1G C2G H2G3 109.5 . . ?
H2G1 C2G H2G3 109.5 . . ?
H2G2 C2G H2G3 109.5 . . ?
O2G C3G C4G 93.2(13) . . ?
O2G C3G H3G1 113.1 . . ?
C4G C3G H3G1 113.1 . . ?
O2G C3G H3G2 113.1 . . ?
C4G C3G H3G2 113.1 . . ?
H3G1 C3G H3G2 110.5 . . ?
C3G C4G H4G1 109.5 . . ?
C3G C4G H4G2 109.5 . . ?
H4G1 C4G H4G2 109.5 . . ?
C3G C4G H4G3 109.5 . . ?
H4G1 C4G H4G3 109.5 . . ?
H4G2 C4G H4G3 109.5 . . ?

loop_
_geom_bond_atom_site_label_1
_geom_bond_atom_site_label_2
_geom_bond_distance
_geom_bond_site_symmetry_2
_geom_bond_publ_flag
W1 O1E 1.691(4) . ?
W1 O1A 1.903(4) . ?
W1 O1D 1.901(4) . ?
W1 O1B 1.901(4) . ?
W1 O1C 1.914(4) . ?
W1 O1W 2.331(4) . ?
O1A C1A 1.367(7) . ?
C1A C2A 1.359(9) . ?
C1A C6A 1.424(9) . ?
C2A C3A 1.367(10) . ?
C2A C20A 1.563(10) . ?
C3A C4A 1.348(12) . ?
C3A H3A 0.9600 . ?
C4A C5A 1.390(12) . ?
C4A H4A 0.9600 . ?
C5A C6A 1.395(10) . ?
C5A H5A 0.9600 . ?
C6A C20D 1.499(9) . ?
C20A C6B 1.525(10) . ?
C20A H20A 0.9600 . ?
C20A H20B 0.9600 . ?
O1B C1B 1.384(7) . ?
C1B C2B 1.392(9) . ?
C1B C6B 1.383(9) . ?
C2B C3B 1.407(10) . ?
C2B C20B 1.518(10) . ?
C3B C4B 1.358(12) . ?
C3B H3B 0.9600 . ?
C4B C5B 1.373(12) . ?
C4B H4B 0.9600 . ?
C5B C6B 1.404(10) . ?
C5B H5B 0.9600 . ?
C20B C6C 1.511(9) . ?
C20B H20C 0.9600 . ?
C20B H20D 0.9600 . ?
O1C C1C 1.364(7) . ?
C1C C6C 1.380(8) . ?
C1C C2C 1.398(8) . ?
C2C C3C 1.405(8) . ?
C2C C20C 1.493(8) . ?
C3C C4C 1.373(9) . ?
C3C H3C 0.9600 . ?
C4C C5C 1.372(9) . ?
C4C H4C 0.9600 . ?
C5C C6C 1.400(9) . ?
C5C H5C 0.9600 . ?
C20C C6D 1.506(8) . ?
C20C H20E 0.9600 . ?
C20C H20F 0.9600 . ?
O1D C1D 1.383(6) . ?
C1D C6D 1.394(8) . ?
C1D C2D 1.404(8) . ?
C2D C3D 1.388(8) . ?
C2D C20D 1.514(8) . ?
C3D C4D 1.374(10) . ?
C3D H3D 0.9600 . ?
C4D C5D 1.374(9) . ?
C4D H4D 0.9600 . ?
C5D C6D 1.399(8) . ?
C5D H5D 0.9600 . ?
C20D H20G 0.9600 . ?
C20D H20H 0.9600 . ?
O1W H1W 0.955(10) . ?
O1W H2W 0.956(10) . ?
O1G C1G 1.156(12) . ?
O2G C1G 1.406(13) . ?
O2G C3G 1.500(14) . ?
C1G C2G 1.424(14) . ?
C2G H2G1 0.9599 . ?
C2G H2G2 0.9599 . ?
C2G H2G3 0.9599 . ?
C3G C4G 1.630(19) . ?
C3G H3G1 0.9600 . ?
C3G H3G2 0.9600 . ?
C4G H4G1 0.9599 . ?
C4G H4G2 0.9599 . ?
C4G H4G3 0.9599 . ?
